data_7153290
loop_
_publ_author_name
'W\"urdemann, Martina'
'Christoffers, Jens'

_publ_section_title
;
 Synthesis of spirocyclic carbazole- and acridine-lactams.
;
_journal_issue 8
_journal_name_full 'Organic &amp; biomolecular chemistry'
_journal_page_first 1894
_journal_page_last 1898
_journal_paper_doi 10.1039/b922827f
_journal_volume 8
_journal_year 2010
_chemical_formula_sum 'C17 H20 N2 O'
_chemical_formula_weight 268.35
_chemical_name_systematic
;
?
;
_space_group_IT_number 14
_symmetry_cell_setting monoclinic
_symmetry_space_group_name_Hall '-P 2ybc'
_symmetry_space_group_name_H-M 'P 1 21/c 1'
_atom_sites_solution_hydrogens geom
_atom_sites_solution_primary direct
_atom_sites_solution_secondary difmap
_audit_creation_method SHELXL-97
_cell_angle_alpha 90.00
_cell_angle_beta 97.453(8)
_cell_angle_gamma 90.00
_cell_formula_units_Z 8
_cell_length_a 12.1906(8)
_cell_length_b 23.251(2)
_cell_length_c 9.9292(7)
_cell_measurement_reflns_used 2751
_cell_measurement_temperature 173(2)
_cell_measurement_theta_max 51.3
_cell_measurement_theta_min 5.3
_cell_volume 2790.6(4)
_computing_cell_refinement 'IPDS (Stoe, 1999)'
_computing_data_collection 'IPDS (Stoe, 1999)'
_computing_data_reduction 'XRED (Stoe, 1997)'
_computing_molecular_graphics 'Ortep-3 for Windows (Farrugia, 1997)'
_computing_publication_material 'SHELX-97 (Sheldrick, 1997)'
_computing_structure_refinement 'SHELXL-97 (Sheldrick, 1997)'
_computing_structure_solution 'SHELXS-97 (Sheldrick, 1990)'
_diffrn_ambient_temperature 173(2)
_diffrn_measured_fraction_theta_full 0.950
_diffrn_measured_fraction_theta_max 0.950
_diffrn_measurement_device_type 'Stoe IPDS'
_diffrn_measurement_method phi-scans
_diffrn_radiation_monochromator graphite
_diffrn_radiation_source 'fine-focus sealed tube'
_diffrn_radiation_type MoK\a
_diffrn_radiation_wavelength 0.71073
_diffrn_reflns_av_R_equivalents 0.1260
_diffrn_reflns_av_sigmaI/netI 0.1888
_diffrn_reflns_limit_h_max 15
_diffrn_reflns_limit_h_min -15
_diffrn_reflns_limit_k_max 28
_diffrn_reflns_limit_k_min -28
_diffrn_reflns_limit_l_max 12
_diffrn_reflns_limit_l_min -12
_diffrn_reflns_number 31305
_diffrn_reflns_theta_full 26.11
_diffrn_reflns_theta_max 26.11
_diffrn_reflns_theta_min 2.25
_exptl_absorpt_coefficient_mu 0.080
_exptl_absorpt_correction_T_max 0.9928
_exptl_absorpt_correction_T_min 0.9841
_exptl_absorpt_correction_type none
_exptl_crystal_colour colourless
_exptl_crystal_density_diffrn 1.277
_exptl_crystal_density_method 'not measured'
_exptl_crystal_description plate
_exptl_crystal_F_000 1152
_exptl_crystal_size_max 0.20
_exptl_crystal_size_mid 0.17
_exptl_crystal_size_min 0.09
_refine_diff_density_max 0.121
_refine_diff_density_min -0.157
_refine_diff_density_rms 0.029
_refine_ls_extinction_method none
_refine_ls_goodness_of_fit_ref 0.520
_refine_ls_hydrogen_treatment constr
_refine_ls_matrix_type full
_refine_ls_number_parameters 363
_refine_ls_number_reflns 5286
_refine_ls_number_restraints 0
_refine_ls_restrained_S_all 0.520
_refine_ls_R_factor_all 0.1075
_refine_ls_R_factor_gt 0.0300
_refine_ls_shift/su_max 0.002
_refine_ls_shift/su_mean 0.000
_refine_ls_structure_factor_coef Fsqd
_refine_ls_weighting_details 'calc w=1/[\s^2^(Fo^2^)+(0.0000P)^2^+0.0000P] where P=(Fo^2^+2Fc^2^)/3'
_refine_ls_weighting_scheme calc
_refine_ls_wR_factor_gt 0.0418
_refine_ls_wR_factor_ref 0.0513
_reflns_number_gt 2022
_reflns_number_total 5286
_reflns_threshold_expression >2sigma(I)
_cod_data_source_file b922827f.txt
_cod_data_source_block MW115A
_cod_original_cell_volume 2790.5(4)
_cod_original_sg_symbol_H-M P21/c
_cod_database_code 7153290

loop_
_symmetry_equiv_pos_as_xyz
'x, y, z'
'-x, y+1/2, -z+1/2'
'-x, -y, -z'
'x, -y-1/2, z-1/2'

loop_
_atom_site_label
_atom_site_type_symbol
_atom_site_fract_x
_atom_site_fract_y
_atom_site_fract_z
_atom_site_U_iso_or_equiv
_atom_site_adp_type
_atom_site_occupancy
_atom_site_symmetry_multiplicity
_atom_site_calc_flag
_atom_site_refinement_flags
O1 O 0.31163(11) -0.01981(5) 0.36359(12) 0.0319(4) Uani 1 1 d .
N1 N 0.32196(14) 0.04324(6) 0.53365(15) 0.0307(4) Uani 1 1 d .
H1 H 0.3042 0.0146 0.5845 0.037 Uiso 1 1 calc R
N2 N 0.44075(15) 0.16539(6) -0.03252(16) 0.0335(4) Uani 1 1 d .
H2 H 0.5036 0.1762 -0.0595 0.040 Uiso 1 1 calc R
C1 C 0.33577(16) 0.02986(8) 0.40668(19) 0.0262(5) Uani 1 1 d .
C2 C 0.37676(16) 0.07503(7) 0.31295(18) 0.0252(5) Uani 1 1 d .
C3 C 0.40582(17) 0.13179(8) 0.39197(19) 0.0302(5) Uani 1 1 d .
H3A H 0.4815 0.1286 0.4414 0.036 Uiso 1 1 calc R
H3B H 0.4058 0.1637 0.3261 0.036 Uiso 1 1 calc R
C4 C 0.32658(18) 0.14628(8) 0.49242(19) 0.0341(5) Uani 1 1 d .
H4A H 0.3466 0.1839 0.5357 0.041 Uiso 1 1 calc R
H4B H 0.2502 0.1490 0.4447 0.041 Uiso 1 1 calc R
C5 C 0.33263(19) 0.09979(8) 0.5994(2) 0.0369(6) Uani 1 1 d .
H5A H 0.4042 0.1022 0.6589 0.044 Uiso 1 1 calc R
H5B H 0.2725 0.1052 0.6562 0.044 Uiso 1 1 calc R
C6 C 0.28237(16) 0.08493(8) 0.19640(18) 0.0270(5) Uani 1 1 d .
H6A H 0.2554 0.0474 0.1585 0.032 Uiso 1 1 calc R
H6B H 0.2201 0.1046 0.2320 0.032 Uiso 1 1 calc R
C7 C 0.32121(17) 0.12084(8) 0.08602(18) 0.0268(5) Uani 1 1 d .
C8 C 0.43017(17) 0.12765(8) 0.07352(19) 0.0280(5) Uani 1 1 d .
C9 C 0.52470(17) 0.10200(8) 0.1636(2) 0.0317(5) Uani 1 1 d .
H9A H 0.5634 0.1325 0.2210 0.038 Uiso 1 1 calc R
H9B H 0.5780 0.0852 0.1074 0.038 Uiso 1 1 calc R
C10 C 0.48431(16) 0.05460(8) 0.25574(19) 0.0275(5) Uani 1 1 d .
H10 H 0.5430 0.0497 0.3351 0.033 Uiso 1 1 calc R
C11 C 0.47582(18) -0.00217(8) 0.1782(2) 0.0366(6) Uani 1 1 d .
H11A H 0.5470 -0.0108 0.1468 0.055 Uiso 1 1 calc R
H11B H 0.4184 0.0009 0.0997 0.055 Uiso 1 1 calc R
H11C H 0.4566 -0.0330 0.2381 0.055 Uiso 1 1 calc R
C12 C 0.25919(17) 0.15561(8) -0.01665(18) 0.0268(5) Uani 1 1 d .
C13 C 0.33759(19) 0.18304(8) -0.08838(19) 0.0298(5) Uani 1 1 d .
C14 C 0.3053(2) 0.22080(8) -0.19464(19) 0.0380(6) Uani 1 1 d .
H14 H 0.3588 0.2389 -0.2419 0.046 Uiso 1 1 calc R
C15 C 0.1940(2) 0.23141(8) -0.2301(2) 0.0429(6) Uani 1 1 d .
H15 H 0.1706 0.2570 -0.3028 0.051 Uiso 1 1 calc R
C16 C 0.1148(2) 0.20487(9) -0.1602(2) 0.0401(6) Uani 1 1 d .
H16 H 0.0385 0.2128 -0.1855 0.048 Uiso 1 1 calc R
C17 C 0.14732(19) 0.16687(8) -0.05369(19) 0.0347(5) Uani 1 1 d .
H17 H 0.0934 0.1488 -0.0069 0.042 Uiso 1 1 calc R
O2 O 0.75469(12) 0.04811(6) 0.30767(13) 0.0349(4) Uani 1 1 d .
N3 N 0.82540(14) 0.09874(7) 0.49008(16) 0.0349(4) Uani 1 1 d .
H3 H 0.7696 0.0862 0.5299 0.042 Uiso 1 1 calc R
N4 N 0.75468(14) 0.08585(6) -0.12628(16) 0.0301(4) Uani 1 1 d .
H4 H 0.7471 0.0559 -0.1807 0.036 Uiso 1 1 calc R
C18 C 0.82632(17) 0.08187(8) 0.3605(2) 0.0273(5) Uani 1 1 d .
C19 C 0.91544(16) 0.10529(8) 0.28122(19) 0.0277(5) Uani 1 1 d .
C20 C 1.01321(17) 0.12821(9) 0.3804(2) 0.0386(6) Uani 1 1 d .
H20A H 1.0532 0.0954 0.4277 0.046 Uiso 1 1 calc R
H20B H 1.0653 0.1487 0.3286 0.046 Uiso 1 1 calc R
C21 C 0.97482(18) 0.16884(9) 0.4849(2) 0.0395(6) Uani 1 1 d .
H21A H 1.0396 0.1858 0.5416 0.047 Uiso 1 1 calc R
H21B H 0.9306 0.2005 0.4385 0.047 Uiso 1 1 calc R
C22 C 0.90526(18) 0.13532(9) 0.5733(2) 0.0388(6) Uani 1 1 d .
H22A H 0.9539 0.1111 0.6378 0.047 Uiso 1 1 calc R
H22B H 0.8653 0.1624 0.6266 0.047 Uiso 1 1 calc R
C23 C 0.86647(17) 0.15701(8) 0.19240(18) 0.0291(5) Uani 1 1 d .
H23A H 0.8129 0.1776 0.2419 0.035 Uiso 1 1 calc R
H23B H 0.9271 0.1841 0.1805 0.035 Uiso 1 1 calc R
C24 C 0.81017(16) 0.14053(8) 0.05637(18) 0.0241(5) Uani 1 1 d .
C25 C 0.81414(16) 0.08698(8) 0.00188(19) 0.0251(5) Uani 1 1 d .
C26 C 0.87143(16) 0.03691(8) 0.07255(19) 0.0292(5) Uani 1 1 d .
H26A H 0.9097 0.0147 0.0075 0.035 Uiso 1 1 calc R
H26B H 0.8163 0.0114 0.1069 0.035 Uiso 1 1 calc R
C27 C 0.95593(17) 0.05684(8) 0.19148(19) 0.0307(5) Uani 1 1 d .
H27 H 1.0197 0.0732 0.1502 0.037 Uiso 1 1 calc R
C28 C 1.00097(19) 0.00370(9) 0.2735(2) 0.0443(6) Uani 1 1 d .
H28A H 0.9437 -0.0115 0.3245 0.066 Uiso 1 1 calc R
H28B H 1.0660 0.0147 0.3370 0.066 Uiso 1 1 calc R
H28C H 1.0219 -0.0259 0.2113 0.066 Uiso 1 1 calc R
C29 C 0.74342(16) 0.17525(7) -0.04207(18) 0.0250(5) Uani 1 1 d .
C30 C 0.70931(16) 0.13936(8) -0.15478(19) 0.0276(5) Uani 1 1 d .
C31 C 0.64009(17) 0.15888(9) -0.2676(2) 0.0373(6) Uani 1 1 d .
H31 H 0.6176 0.1341 -0.3422 0.045 Uiso 1 1 calc R
C32 C 0.60470(19) 0.21557(10) -0.2681(2) 0.0422(6) Uani 1 1 d .
H32 H 0.5566 0.2299 -0.3435 0.051 Uiso 1 1 calc R
C33 C 0.63924(19) 0.25147(9) -0.1589(2) 0.0447(6) Uani 1 1 d .
H33 H 0.6144 0.2902 -0.1616 0.054 Uiso 1 1 calc R
C34 C 0.70868(18) 0.23253(8) -0.0466(2) 0.0354(6) Uani 1 1 d .
H34 H 0.7323 0.2580 0.0263 0.043 Uiso 1 1 calc R

loop_
_atom_site_aniso_label
_atom_site_aniso_U_11
_atom_site_aniso_U_22
_atom_site_aniso_U_33
_atom_site_aniso_U_23
_atom_site_aniso_U_13
_atom_site_aniso_U_12
O1 0.0424(10) 0.0273(8) 0.0273(8) -0.0039(6) 0.0098(7) -0.0085(6)
N1 0.0437(12) 0.0261(9) 0.0230(9) 0.0005(7) 0.0071(9) -0.0042(8)
N2 0.0379(12) 0.0333(10) 0.0324(10) 0.0019(8) 0.0156(10) -0.0079(8)
C1 0.0223(13) 0.0316(12) 0.0244(12) 0.0016(9) 0.0021(10) -0.0001(9)
C2 0.0234(13) 0.0272(11) 0.0261(12) 0.0024(8) 0.0072(11) -0.0016(9)
C3 0.0299(14) 0.0280(11) 0.0327(12) 0.0001(9) 0.0035(11) -0.0043(9)
C4 0.0390(15) 0.0315(12) 0.0319(12) -0.0024(9) 0.0047(11) -0.0016(10)
C5 0.0465(16) 0.0343(12) 0.0310(12) -0.0063(10) 0.0093(12) -0.0056(11)
C6 0.0237(13) 0.0330(11) 0.0245(11) 0.0009(9) 0.0039(10) -0.0017(9)
C7 0.0266(13) 0.0313(11) 0.0229(11) 0.0029(9) 0.0051(11) -0.0028(9)
C8 0.0322(14) 0.0262(11) 0.0266(11) -0.0014(9) 0.0071(11) -0.0040(9)
C9 0.0276(14) 0.0328(12) 0.0367(12) -0.0049(9) 0.0113(11) -0.0065(10)
C10 0.0211(13) 0.0336(12) 0.0280(11) 0.0011(9) 0.0039(10) -0.0007(9)
C11 0.0388(15) 0.0324(12) 0.0419(14) 0.0008(9) 0.0174(12) -0.0023(10)
C12 0.0298(14) 0.0269(11) 0.0239(11) -0.0021(8) 0.0040(11) -0.0017(9)
C13 0.0394(15) 0.0268(11) 0.0234(11) -0.0015(9) 0.0053(11) -0.0004(10)
C14 0.0622(19) 0.0267(12) 0.0257(13) -0.0018(9) 0.0084(13) -0.0084(11)
C15 0.070(2) 0.0311(12) 0.0258(12) 0.0011(9) 0.0005(14) -0.0016(13)
C16 0.0452(17) 0.0390(12) 0.0332(13) -0.0038(10) -0.0058(12) 0.0069(11)
C17 0.0429(16) 0.0355(12) 0.0260(12) 0.0000(9) 0.0054(12) -0.0012(11)
O2 0.0266(9) 0.0464(9) 0.0316(8) 0.0016(7) 0.0034(7) -0.0098(7)
N3 0.0346(12) 0.0437(11) 0.0287(10) -0.0020(8) 0.0130(9) -0.0104(9)
N4 0.0345(12) 0.0287(9) 0.0272(10) -0.0032(7) 0.0039(9) 0.0024(8)
C18 0.0215(13) 0.0334(12) 0.0269(12) 0.0054(9) 0.0026(11) 0.0052(10)
C19 0.0191(13) 0.0391(12) 0.0251(11) 0.0025(9) 0.0039(10) -0.0014(9)
C20 0.0274(14) 0.0557(14) 0.0333(13) -0.0016(10) 0.0065(12) -0.0066(11)
C21 0.0336(15) 0.0544(14) 0.0296(12) -0.0036(10) 0.0008(11) -0.0134(11)
C22 0.0435(16) 0.0414(13) 0.0315(12) -0.0003(10) 0.0046(12) -0.0047(11)
C23 0.0295(14) 0.0301(11) 0.0285(12) 0.0004(9) 0.0072(11) -0.0029(9)
C24 0.0244(13) 0.0278(11) 0.0213(11) 0.0017(9) 0.0077(10) -0.0029(9)
C25 0.0235(13) 0.0292(11) 0.0229(11) -0.0001(9) 0.0042(10) 0.0006(9)
C26 0.0261(13) 0.0319(11) 0.0302(12) 0.0018(9) 0.0067(11) 0.0027(9)
C27 0.0225(13) 0.0397(12) 0.0307(12) 0.0052(9) 0.0063(11) 0.0048(9)
C28 0.0421(16) 0.0509(14) 0.0403(14) 0.0097(11) 0.0068(13) 0.0158(12)
C29 0.0243(13) 0.0253(11) 0.0268(11) 0.0043(9) 0.0090(10) 0.0000(9)
C30 0.0227(13) 0.0344(12) 0.0259(12) 0.0078(9) 0.0045(11) 0.0004(10)
C31 0.0316(15) 0.0535(14) 0.0285(12) 0.0076(10) 0.0098(12) 0.0013(11)
C32 0.0325(15) 0.0563(16) 0.0397(14) 0.0214(12) 0.0124(12) 0.0129(12)
C33 0.0452(17) 0.0364(14) 0.0567(16) 0.0180(12) 0.0226(15) 0.0119(11)
C34 0.0384(15) 0.0315(13) 0.0394(13) 0.0033(10) 0.0162(13) 0.0034(10)

loop_
_atom_type_symbol
_atom_type_description
_atom_type_scat_dispersion_real
_atom_type_scat_dispersion_imag
_atom_type_scat_source
C C 0.0033 0.0016 'International Tables Vol C Tables 4.2.6.8 and 6.1.1.4'
H H 0.0000 0.0000 'International Tables Vol C Tables 4.2.6.8 and 6.1.1.4'
N N 0.0061 0.0033 'International Tables Vol C Tables 4.2.6.8 and 6.1.1.4'
O O 0.0106 0.0060 'International Tables Vol C Tables 4.2.6.8 and 6.1.1.4'

loop_
_geom_angle_atom_site_label_1
_geom_angle_atom_site_label_2
_geom_angle_atom_site_label_3
_geom_angle
C1 N1 C5 128.07(15)
C13 N2 C8 108.99(15)
O1 C1 N1 119.08(16)
O1 C1 C2 120.39(16)
N1 C1 C2 120.50(16)
C1 C2 C6 106.78(15)
C1 C2 C3 110.32(14)
C6 C2 C3 110.62(15)
C1 C2 C10 111.51(15)
C6 C2 C10 110.57(14)
C3 C2 C10 107.08(15)
C4 C3 C2 113.51(15)
C5 C4 C3 109.07(16)
N1 C5 C4 109.61(16)
C7 C6 C2 110.85(16)
C8 C7 C12 107.47(16)
C8 C7 C6 122.37(18)
C12 C7 C6 130.07(18)
C7 C8 N2 109.31(18)
C7 C8 C9 126.01(17)
N2 C8 C9 124.58(17)
C8 C9 C10 111.00(16)
C11 C10 C9 108.82(15)
C11 C10 C2 116.09(16)
C9 C10 C2 110.02(15)
C17 C12 C13 119.02(18)
C17 C12 C7 134.53(17)
C13 C12 C7 106.44(18)
N2 C13 C14 130.63(19)
N2 C13 C12 107.79(16)
C14 C13 C12 121.6(2)
C15 C14 C13 118.6(2)
C14 C15 C16 120.8(2)
C17 C16 C15 120.5(2)
C12 C17 C16 119.46(19)
C18 N3 C22 128.39(16)
C30 N4 C25 108.74(15)
O2 C18 N3 119.78(16)
O2 C18 C19 121.21(17)
N3 C18 C19 119.00(19)
C18 C19 C20 109.76(16)
C18 C19 C27 109.75(15)
C20 C19 C27 109.89(16)
C18 C19 C23 108.73(16)
C20 C19 C23 107.57(16)
C27 C19 C23 111.11(15)
C21 C20 C19 111.72(16)
C22 C21 C20 108.72(16)
N3 C22 C21 110.70(16)
C24 C23 C19 114.37(16)
C25 C24 C29 106.85(17)
C25 C24 C23 124.19(17)
C29 C24 C23 128.96(16)
C24 C25 N4 110.02(16)
C24 C25 C26 124.60(18)
N4 C25 C26 125.35(16)
C25 C26 C27 110.75(16)
C26 C27 C28 108.80(17)
C26 C27 C19 115.35(16)
C28 C27 C19 113.29(15)
C34 C29 C30 118.72(19)
C34 C29 C24 134.45(19)
C30 C29 C24 106.83(15)
N4 C30 C31 130.36(19)
N4 C30 C29 107.55(17)
C31 C30 C29 122.07(18)
C32 C31 C30 118.0(2)
C31 C32 C33 120.4(2)
C34 C33 C32 122.0(2)
C33 C34 C29 118.8(2)

loop_
_geom_bond_atom_site_label_1
_geom_bond_atom_site_label_2
_geom_bond_distance
O1 C1 1.253(2)
N1 C1 1.330(2)
N1 C5 1.466(2)
N2 C13 1.370(3)
N2 C8 1.389(2)
C1 C2 1.530(2)
C2 C6 1.540(3)
C2 C3 1.552(3)
C2 C10 1.569(2)
C3 C4 1.514(2)
C4 C5 1.510(2)
C6 C7 1.502(2)
C7 C8 1.359(3)
C7 C12 1.437(3)
C8 C9 1.489(3)
C9 C10 1.553(2)
C10 C11 1.525(3)
C12 C17 1.391(3)
C12 C13 1.416(2)
C13 C14 1.390(3)
C14 C15 1.379(3)
C15 C16 1.403(3)
C16 C17 1.395(3)
O2 C18 1.239(2)
N3 C18 1.346(2)
N3 C22 1.465(3)
N4 C30 1.376(2)
N4 C25 1.381(2)
C18 C19 1.523(3)
C19 C20 1.539(3)
C19 C27 1.556(2)
C19 C23 1.563(3)
C20 C21 1.521(2)
C21 C22 1.513(2)
C23 C24 1.484(3)
C24 C25 1.361(2)
C24 C29 1.436(3)
C25 C26 1.486(3)
C26 C27 1.535(3)
C27 C28 1.541(3)
C29 C34 1.397(2)
C29 C30 1.414(3)
C30 C31 1.388(3)
C31 C32 1.387(3)
C32 C33 1.389(3)
C33 C34 1.382(3)

loop_
_geom_torsion_atom_site_label_1
_geom_torsion_atom_site_label_2
_geom_torsion_atom_site_label_3
_geom_torsion_atom_site_label_4
_geom_torsion
C5 N1 C1 O1 -172.42(19)
C5 N1 C1 C2 5.5(3)
O1 C1 C2 C6 62.3(2)
N1 C1 C2 C6 -115.62(19)
O1 C1 C2 C3 -177.48(18)
N1 C1 C2 C3 4.6(3)
O1 C1 C2 C10 -58.6(2)
N1 C1 C2 C10 123.50(19)
C1 C2 C3 C4 -38.5(2)
C6 C2 C3 C4 79.45(19)
C10 C2 C3 C4 -159.99(16)
C2 C3 C4 C5 62.8(2)
C1 N1 C5 C4 18.0(3)
C3 C4 C5 N1 -49.8(2)
C1 C2 C6 C7 -170.13(15)
C3 C2 C6 C7 69.81(18)
C10 C2 C6 C7 -48.65(19)
C2 C6 C7 C8 18.5(2)
C2 C6 C7 C12 -157.64(18)
C12 C7 C8 N2 0.1(2)
C6 C7 C8 N2 -176.79(16)
C12 C7 C8 C9 176.61(18)
C6 C7 C8 C9 -0.3(3)
C13 N2 C8 C7 0.1(2)
C13 N2 C8 C9 -176.42(17)
C7 C8 C9 C10 13.1(3)
N2 C8 C9 C10 -170.95(17)
C8 C9 C10 C11 85.5(2)
C8 C9 C10 C2 -42.7(2)
C1 C2 C10 C11 57.0(2)
C6 C2 C10 C11 -61.6(2)
C3 C2 C10 C11 177.82(17)
C1 C2 C10 C9 -178.84(17)
C6 C2 C10 C9 62.52(19)
C3 C2 C10 C9 -58.1(2)
C8 C7 C12 C17 -179.3(2)
C6 C7 C12 C17 -2.7(4)
C8 C7 C12 C13 -0.3(2)
C6 C7 C12 C13 176.28(18)
C8 N2 C13 C14 179.19(19)
C8 N2 C13 C12 -0.3(2)
C17 C12 C13 N2 179.56(16)
C7 C12 C13 N2 0.4(2)
C17 C12 C13 C14 0.0(3)
C7 C12 C13 C14 -179.17(17)
N2 C13 C14 C15 -179.52(19)
C12 C13 C14 C15 -0.1(3)
C13 C14 C15 C16 0.3(3)
C14 C15 C16 C17 -0.4(3)
C13 C12 C17 C16 -0.1(3)
C7 C12 C17 C16 178.7(2)
C15 C16 C17 C12 0.3(3)
C22 N3 C18 O2 176.2(2)
C22 N3 C18 C19 -4.4(3)
O2 C18 C19 C20 -160.72(18)
N3 C18 C19 C20 19.8(2)
O2 C18 C19 C27 -39.9(3)
N3 C18 C19 C27 140.70(17)
O2 C18 C19 C23 81.9(2)
N3 C18 C19 C23 -97.6(2)
C18 C19 C20 C21 -50.2(2)
C27 C19 C20 C21 -171.01(16)
C23 C19 C20 C21 67.90(19)
C19 C20 C21 C22 65.0(2)
C18 N3 C22 C21 17.8(3)
C20 C21 C22 N3 -45.8(2)
C18 C19 C23 C24 -87.95(19)
C20 C19 C23 C24 153.25(15)
C27 C19 C23 C24 32.9(2)
C19 C23 C24 C25 -10.0(3)
C19 C23 C24 C29 170.22(17)
C29 C24 C25 N4 0.7(2)
C23 C24 C25 N4 -179.19(17)
C29 C24 C25 C26 -177.61(17)
C23 C24 C25 C26 2.5(3)
C30 N4 C25 C24 -1.2(2)
C30 N4 C25 C26 177.06(17)
C24 C25 C26 C27 -18.9(3)
N4 C25 C26 C27 163.12(16)
C25 C26 C27 C28 172.06(15)
C25 C26 C27 C19 43.5(2)
C18 C19 C27 C26 68.8(2)
C20 C19 C27 C26 -170.40(16)
C23 C19 C27 C26 -51.5(2)
C18 C19 C27 C28 -57.5(2)
C20 C19 C27 C28 63.3(2)
C23 C19 C27 C28 -177.78(18)
C25 C24 C29 C34 179.8(2)
C23 C24 C29 C34 -0.4(3)
C25 C24 C29 C30 0.10(19)
C23 C24 C29 C30 179.93(18)
C25 N4 C30 C31 -177.32(19)
C25 N4 C30 C29 1.2(2)
C34 C29 C30 N4 179.46(16)
C24 C29 C30 N4 -0.81(19)
C34 C29 C30 C31 -1.9(3)
C24 C29 C30 C31 177.88(17)
N4 C30 C31 C32 178.72(18)
C29 C30 C31 C32 0.4(3)
C30 C31 C32 C33 0.7(3)
C31 C32 C33 C34 -0.4(3)
C32 C33 C34 C29 -1.1(3)
C30 C29 C34 C33 2.2(3)
C24 C29 C34 C33 -177.46(19)
